data_2100485
loop_
_publ_author_name
'M. Evain'
'L. Bindi'
'S. Menchetti'

_publ_section_title
;
 Structural complexity in minerals: twinning, polytypism and disorder
 in the crystal structure of polybasite, (Ag,Cu)~16~(Sb,As)~2~S~11~
;
_journal_coeditor_code LC5045
_journal_issue 3
_journal_name_full 'Acta Crystallographica Section B'
_journal_page_first 447
_journal_page_last 456
_journal_paper_doi 10.1107/S010876810600975X
_journal_volume 62
_journal_year 2006
_chemical_formula_sum 'Ag14.814 Cu1.186 S11 Sb2'
_chemical_formula_weight 2269.5
_chemical_name_systematic ' ?'
_space_group_IT_number 15
_symmetry_cell_setting monoclinic
_symmetry_space_group_name_Hall '-C 2yc'
_symmetry_space_group_name_H-M 'C 1 2/c 1'
_cell_angle_alpha 90
_cell_angle_beta 90
_cell_angle_gamma 90
_cell_formula_units_Z 16
_cell_length_a 26.188(3)
_cell_length_b 15.1199(18)
_cell_length_c 23.784(3)
_cell_measurement_reflns_used 228
_cell_measurement_temperature 100
_cell_measurement_theta_max 36
_cell_measurement_theta_min 6.4
_cell_volume 9418(2)
_computing_publication_material '(Jana2000; Petricek and Dusek, 2000)'
_computing_structure_refinement '(Jana2000; Petricek and Dusek, 2000)'
_diffrn_ambient_temperature 293
_diffrn_measured_fraction_theta_full 0.99
_diffrn_measurement_device_type 'Nonius CCD'
_diffrn_measurement_method '\w, \f'
_diffrn_radiation_type 'Mo K\a'
_diffrn_radiation_wavelength 0.71069
_diffrn_reflns_av_R_equivalents 0.0731
_diffrn_reflns_av_sigmaI/netI 0.0330
_diffrn_reflns_limit_h_max 39
_diffrn_reflns_limit_h_min -43
_diffrn_reflns_limit_k_max 24
_diffrn_reflns_limit_k_min -25
_diffrn_reflns_limit_l_max 39
_diffrn_reflns_limit_l_min -38
_diffrn_reflns_theta_full 35.99
_diffrn_reflns_theta_max 35.99
_diffrn_reflns_theta_min 6.46
_diffrn_standards_number 144761
_exptl_absorpt_coefficient_mu 16.254
_exptl_absorpt_correction_T_max 0.268
_exptl_absorpt_correction_T_min 0.186
_exptl_absorpt_correction_type gaussian
_exptl_absorpt_process_details '(Jana2000; Petricek, Dusek & Palatinus, 2000)'
_exptl_crystal_colour black
_exptl_crystal_density_diffrn 6.4006
_exptl_crystal_description block
_exptl_crystal_F_000 16139
_exptl_crystal_size_max 0.15
_exptl_crystal_size_mid 0.12
_exptl_crystal_size_min 0.09
_refine_diff_density_max 1.15
_refine_diff_density_min -1.10
_refine_ls_extinction_coef 0.058449
_refine_ls_extinction_method 'B-C type 1 Gaussian isotropic (Becker & Coppens, 1974)'
_refine_ls_goodness_of_fit_ref 1.48
_refine_ls_number_parameters 592
_refine_ls_number_reflns 43813
_refine_ls_R_factor_all 0.0649
_refine_ls_R_factor_gt 0.0500
_refine_ls_shift/su_max 0.0015
_refine_ls_shift/su_mean 0.0001
_refine_ls_structure_factor_coef F
_refine_ls_weighting_details w=1/(\s^2^(F)+0.000484F^2^)
_refine_ls_weighting_scheme sigma
_refine_ls_wR_factor_gt 0.0562
_refine_ls_wR_factor_ref 0.0574
_reflns_number_gt 38767
_reflns_number_total 43813
_reflns_threshold_expression I>2\s(I)
_cod_data_source_file lc5045.cif
_cod_data_source_block polybasite222
_cod_depositor_comments
;
The following automatic conversions were performed:
'_exptl_absorpt_correction_type' value 'Gaussian' changed to 'gaussian'
according to '/home/saulius/struct/CIF-dictionaries/cif_core.dic'
dictionary named 'cif_core.dic' version 2.4.1 from 2010-06-29.

Automatic conversion script
Id: cif_fix_enum 1527 2010-12-29 10:47:43Z saulius 

The following automatic conversions were performed:

'_exptl_absorpt_correction_type' value 'Gaussian' changed to
'gaussian' according to
/home/saulius/struct/CIF-dictionaries/cif_core.dic dictionary named
'cif_core.dic' version 2.4.1 from 2010-06-29.

Automatic conversion script
Id: cif_fix_values 1715 2011-07-08 13:25:40Z adriana 
;
_cod_database_code 2100485

loop_
_symmetry_equiv_pos_site_id
_symmetry_equiv_pos_as_xyz
1 x,y,z
2 -x,y,1/2-z
3 -x,-y,-z
4 x,-y,1/2+z
5 1/2+x,1/2+y,z
6 1/2-x,1/2+y,1/2-z
7 1/2-x,1/2-y,-z
8 1/2+x,1/2-y,1/2+z

loop_
_atom_site_type_symbol
_atom_site_label
_atom_site_fract_x
_atom_site_fract_y
_atom_site_fract_z
_atom_site_U_iso_or_equiv
_atom_site_adp_type
_atom_site_calc_flag
_atom_site_occupancy
Sb Sb1 0.16691(2) 0.24468(4) 0.043172(19) 0.00956(11) Uani d 1
Sb Sb2 0.16495(2) 0.75956(3) 0.04531(2) 0.00994(11) Uani d 1
Sb Sb3 0.42279(2) -0.00463(3) 0.04458(2) 0.00930(11) Uani d 1
Sb Sb4 0.41010(2) 0.50144(3) 0.04556(2) 0.00909(11) Uani d 1
Ag Ag1 0.03265(3) 0.15019(4) 0.05067(3) 0.01525(15) Uani d 1
Ag Ag2 0.04411(3) 0.35807(5) 0.06687(3) 0.02130(18) Uani d 1
Ag Ag3 0.04367(7) 0.62582(12) 0.07179(7) 0.0183(2) Uani d 0.629(10)
Cu Ag3cu 0.043671 0.625823 0.071791 0.0183(2) Uani d 0.371(10)
Ag Ag4 0.02949(3) 0.86029(5) 0.05571(3) 0.01601(15) Uani d 1
Ag Ag5 0.16341(3) 0.00236(4) 0.07795(3) 0.01789(15) Uani d 1
Ag Ag6 0.18568(3) 0.50214(4) 0.04781(3) 0.01345(14) Uani d 1
Ag Ag7 0.28893(3) 0.10133(4) 0.05286(3) 0.01352(14) Uani d 1
Ag Ag8 0.28366(3) 0.37619(4) 0.06492(3) 0.01808(16) Uani d 1
Ag Ag9 0.28776(6) 0.62742(10) 0.06453(6) 0.02113(18) Uani d 1
Ag Ag10 0.28782(3) 0.90120(4) 0.05781(3) 0.01542(15) Uani d 1
Ag Ag11 0.43191(3) 0.25277(4) 0.05661(3) 0.01649(16) Uani d 1
Ag Ag12 0.41473(8) 0.74569(10) 0.06274(7) 0.0292(3) Uani d 1
Ag Ag13 0.16136(2) 0.00334(5) 0.20404(3) 0.01731(15) Uani d 1
Ag Ag14 0.34606(6) 0.02735(14) 0.17942(7) 0.0278(2) Uani d 1
Ag Ag15 0.46076(3) 0.00332(5) 0.19763(3) 0.01657(15) Uani d 1
Ag Ag16 0.09979(3) 0.19379(5) 0.19995(3) 0.01964(17) Uani d 1
Ag Ag17 0.22299(3) 0.17223(4) 0.19582(3) 0.01814(16) Uani d 1
Ag Ag18 0.41209(3) 0.20694(5) 0.18710(3) 0.01792(16) Uani d 1
Ag Ag19 0.05294(3) 0.37623(4) 0.19771(3) 0.01483(14) Uani d 1
Ag Ag20 0.17400(3) 0.37194(5) 0.19025(3) 0.01810(16) Uani d 1
Ag Ag21 0.29031(3) 0.36252(4) 0.19557(3) 0.01846(16) Uani d 1
Ag Ag22 0.40081(3) 0.42196(5) 0.19368(3) 0.01853(16) Uani d 1
Ag Ag23 0.06107(3) 0.63423(4) 0.19347(3) 0.01860(16) Uani d 1
Ag Ag24 0.18582(7) 0.63050(10) 0.18493(6) 0.02220(18) Uani d 1
Ag Ag25 0.30915(3) 0.60887(5) 0.18989(3) 0.02353(19) Uani d 1
Ag Ag26 0.46596(4) 0.59302(5) 0.18331(3) 0.0265(2) Uani d 1
Ag Ag27 0.01979(3) 0.90541(4) 0.18484(3) 0.02073(17) Uani d 1
Ag Ag28 0.13309(7) 0.80839(10) 0.19781(6) 0.02180(19) Uani d 1
Ag Ag29 0.25624(6) 0.84547(6) 0.19081(4) 0.0504(4) Uani d 1
Ag Ag30 0.41597(3) 0.80262(5) 0.18696(3) 0.02007(17) Uani d 1
Cu Cu1 0 0.23886(9) 0.25 0.0097(3) Uani d 1
Cu Cu2 0 0.75503(10) 0.25 0.0127(3) Uani d 1
Cu Cu3 0.24135(4) 0.50395(7) 0.24890(4) 0.0107(2) Uani d 1
S S1 0.11844(8) 0.14076(13) 0.09828(8) 0.0124(4) Uani d 1
S S2 0.13520(8) 0.37545(13) 0.08965(8) 0.0117(4) Uani d 1
S S3 0.24561(8) 0.23559(12) 0.09666(8) 0.0096(4) Uani d 1
S S4 0.13478(8) 0.62719(13) 0.09082(8) 0.0125(5) Uani d 1
S S5 0.11857(8) 0.86442(13) 0.10367(9) 0.0135(5) Uani d 1
S S6 0.24456(8) 0.76115(13) 0.09706(9) 0.0123(5) Uani d 1
S S7 0.49861(8) -0.00273(13) 0.10515(8) 0.0128(4) Uani d 1
S S8 0.37890(8) 0.11781(13) 0.08808(8) 0.0102(4) Uani d 1
S S9 0.37867(8) 0.37455(13) 0.09860(8) 0.0113(4) Uani d 1
S S10 0.49477(7) 0.50546(12) 0.08729(8) 0.0099(4) Uani d 1
S S11 0.37878(8) 0.61442(13) 0.10859(9) 0.0133(5) Uani d 1
S S12 0.37553(8) 0.88766(13) 0.09824(9) 0.0127(5) Uani d 1
S S13 0.22726(8) -0.00277(16) 0.00135(9) 0.0155(5) Uani d 1
S S14 0.48778(12) 0.77813(18) -0.00040(10) 0.0278(7) Uani d 1
S S15 0.07259(7) 0.01881(13) 0.23137(8) 0.0097(4) Uani d 1
S S16 0.24775(8) 0.00902(13) 0.16066(8) 0.0097(4) Uani d 1
S S17 0.00440(8) 0.24792(13) 0.15961(7) 0.0095(4) Uani d 1
S S18 0.32644(7) 0.22384(12) 0.22820(7) 0.0090(4) Uani d 1
S S19 0.10304(7) 0.50215(12) 0.22999(8) 0.0088(4) Uani d 1
S S20 0.24470(7) 0.49395(12) 0.15820(7) 0.0088(4) Uani d 1
S S21 0.00012(8) 0.74821(13) 0.15950(7) 0.0086(4) Uani d 1
S S22 0.33157(7) 0.75747(11) 0.23146(6) 0.0070(4) Uani d 1

loop_
_atom_site_aniso_label
_atom_site_aniso_U_11
_atom_site_aniso_U_22
_atom_site_aniso_U_33
_atom_site_aniso_U_12
_atom_site_aniso_U_13
_atom_site_aniso_U_23
_atom_site_aniso_type_symbol
Sb1 0.0107(2) 0.0090(2) 0.00900(17) -0.00039(17) 0.00115(18) 0.00059(16) Sb
Sb2 0.0117(2) 0.00890(19) 0.00920(18) -0.00008(16) 0.00150(18) 0.00023(15) Sb
Sb3 0.01021(19) 0.0092(2) 0.00850(19) 0.00040(16) 0.00135(15) -0.00093(16) Sb
Sb4 0.01014(19) 0.00880(19) 0.00834(18) -0.00010(16) 0.00106(15) -0.00067(16) Sb
Ag1 0.0145(3) 0.0157(3) 0.0156(3) -0.0025(2) -0.0003(2) 0.0005(2) Ag
Ag2 0.0128(3) 0.0251(3) 0.0261(3) 0.0018(2) 0.0000(2) 0.0072(3) Ag
Ag3 0.0155(4) 0.0192(4) 0.0201(4) -0.0052(3) 0.0004(3) 0.0038(3) Ag
Ag3cu 0.0155(4) 0.0192(4) 0.0201(4) -0.0052(3) 0.0004(3) 0.0038(3) Cu
Ag4 0.0137(3) 0.0173(3) 0.0170(3) 0.0017(2) 0.0003(2) 0.0006(2) Ag
Ag5 0.0214(3) 0.0120(2) 0.0202(3) 0.0008(2) 0.0061(2) -0.0007(2) Ag
Ag6 0.0141(2) 0.0140(2) 0.0122(2) 0.0004(2) 0.00375(19) 0.0001(2) Ag
Ag7 0.0133(3) 0.0123(2) 0.0149(3) 0.00038(19) 0.0027(2) -0.00264(19) Ag
Ag8 0.0170(3) 0.0135(3) 0.0237(3) -0.0031(2) 0.0055(2) 0.0001(2) Ag
Ag9 0.0226(3) 0.0198(3) 0.0209(3) 0.0098(3) 0.0012(3) -0.0030(2) Ag
Ag10 0.0144(3) 0.0143(3) 0.0175(3) -0.0001(2) 0.0011(2) 0.0032(2) Ag
Ag11 0.0183(3) 0.0121(3) 0.0191(3) -0.0023(2) -0.0008(2) 0.0016(2) Ag
Ag12 0.0542(6) 0.0129(3) 0.0204(3) -0.0067(3) 0.0004(4) 0.0032(2) Ag
Ag13 0.0103(2) 0.0233(3) 0.0183(3) -0.0039(2) 0.0046(2) -0.0056(2) Ag
Ag14 0.0102(3) 0.0612(6) 0.0119(3) -0.0024(3) -0.0004(2) 0.0029(3) Ag
Ag15 0.0142(2) 0.0236(3) 0.0119(2) 0.0034(2) 0.00292(19) 0.0011(2) Ag
Ag16 0.0208(3) 0.0207(3) 0.0174(3) 0.0053(2) -0.0049(2) -0.0065(2) Ag
Ag17 0.0226(3) 0.0187(3) 0.0131(2) 0.0005(2) 0.0079(2) -0.0004(2) Ag
Ag18 0.0098(2) 0.0293(3) 0.0147(3) -0.0016(2) 0.0009(2) 0.0046(2) Ag
Ag19 0.0185(3) 0.0090(2) 0.0170(3) -0.00400(19) -0.0035(2) 0.0010(2) Ag
Ag20 0.0190(3) 0.0192(3) 0.0161(3) -0.0003(2) 0.0042(2) 0.0047(2) Ag
Ag21 0.0186(3) 0.0140(3) 0.0228(3) 0.0071(2) 0.0050(2) 0.0052(2) Ag
Ag22 0.0195(3) 0.0232(3) 0.0129(3) -0.0053(2) 0.0028(2) -0.0033(2) Ag
Ag23 0.0239(3) 0.0135(3) 0.0184(3) 0.0080(2) -0.0062(2) -0.0031(2) Ag
Ag24 0.0319(4) 0.0202(3) 0.0145(3) 0.0156(3) -0.0016(3) -0.0033(2) Ag
Ag25 0.0374(4) 0.0211(3) 0.0121(3) -0.0170(3) 0.0048(3) -0.0019(2) Ag
Ag26 0.0467(5) 0.0204(3) 0.0125(3) -0.0202(3) -0.0029(3) 0.0038(2) Ag
Ag27 0.0315(4) 0.0144(3) 0.0163(3) -0.0115(2) 0.0074(3) -0.0036(2) Ag
Ag28 0.0377(4) 0.0153(3) 0.0124(3) 0.0037(3) -0.0027(3) 0.0013(2) Ag
Ag29 0.1043(10) 0.0296(4) 0.0174(3) 0.0423(5) -0.0133(5) -0.0080(3) Ag
Ag30 0.0112(3) 0.0371(4) 0.0119(3) 0.0036(2) 0.0000(2) 0.0022(2) Ag
Cu1 0.0121(5) 0.0108(6) 0.0063(5) 0 0.0023(5) 0 Cu
Cu2 0.0159(6) 0.0147(6) 0.0075(5) 0 0.0017(5) 0 Cu
Cu3 0.0126(4) 0.0125(4) 0.0070(3) 0.0019(3) 0.0012(3) 0.0015(3) Cu
S1 0.0121(8) 0.0121(8) 0.0130(8) -0.0022(6) -0.0003(6) 0.0010(6) S
S2 0.0123(8) 0.0078(7) 0.0149(8) 0.0001(6) 0.0019(6) 0.0006(6) S
S3 0.0095(7) 0.0097(7) 0.0095(7) -0.0004(6) 0.0009(6) 0.0013(6) S
S4 0.0176(9) 0.0083(7) 0.0115(7) 0.0006(6) 0.0021(7) -0.0002(6) S
S5 0.0123(8) 0.0132(8) 0.0151(8) 0.0035(6) -0.0014(7) -0.0002(6) S
S6 0.0096(8) 0.0118(7) 0.0155(9) 0.0003(6) -0.0015(6) -0.0029(6) S
S7 0.0078(7) 0.0185(8) 0.0122(7) 0.0013(6) 0.0009(6) -0.0023(6) S
S8 0.0129(8) 0.0086(7) 0.0092(7) 0.0009(6) 0.0015(6) 0.0002(6) S
S9 0.0132(8) 0.0104(7) 0.0101(7) -0.0032(6) -0.0013(6) -0.0010(6) S
S10 0.0071(7) 0.0096(7) 0.0129(7) -0.0002(6) 0.0009(6) 0.0031(6) S
S11 0.0146(8) 0.0100(7) 0.0154(8) 0.0019(6) 0.0018(7) -0.0016(6) S
S12 0.0145(8) 0.0103(7) 0.0134(8) -0.0022(6) -0.0006(7) 0.0032(6) S
S13 0.0127(7) 0.0219(9) 0.0120(8) -0.0009(8) -0.0004(6) 0.0008(7) S
S14 0.0401(15) 0.0262(12) 0.0172(10) 0.0170(10) -0.0002(10) -0.0101(9) S
S15 0.0082(7) 0.0121(7) 0.0088(7) -0.0017(5) 0.0014(6) -0.0029(6) S
S16 0.0081(7) 0.0132(8) 0.0078(7) 0.0005(6) 0.0022(6) -0.0013(6) S
S17 0.0118(8) 0.0097(7) 0.0070(6) -0.0022(6) 0.0027(6) 0.0010(6) S
S18 0.0089(7) 0.0101(7) 0.0080(6) 0.0013(6) 0.0005(6) 0.0014(5) S
S19 0.0080(7) 0.0091(7) 0.0094(7) -0.0010(6) 0.0005(5) 0.0003(6) S
S20 0.0107(7) 0.0090(7) 0.0067(6) 0.0021(6) 0.0007(6) -0.0007(6) S
S21 0.0103(7) 0.0089(7) 0.0065(6) -0.0001(6) 0.0007(6) -0.0005(6) S
S22 0.0079(7) 0.0061(6) 0.0070(6) -0.0031(5) 0.0012(6) -0.0009(5) S

loop_
_atom_type_symbol
_atom_type_scat_dispersion_real
_atom_type_scat_dispersion_imag
_atom_type_scat_source
Ag -0.897 1.102 'International Tables Vol C Tables  4.2.6.8 and 6.1.1.1'
Cu 0.320 1.265 'International Tables Vol C Tables  4.2.6.8 and 6.1.1.1'
S 0.125 0.123 'International Tables Vol C Tables  4.2.6.8 and 6.1.1.1'
Sb -0.587 1.546 'International Tables Vol C Tables  4.2.6.8 and 6.1.1.1'

loop_
_geom_angle_atom_site_label_1
_geom_angle_atom_site_label_2
_geom_angle_atom_site_label_3
_geom_angle_site_symmetry_1
_geom_angle_site_symmetry_3
_geom_angle
_geom_angle_publ_flag
S1 Sb1 S2 . . 95.96(7) yes
S1 Sb1 S3 . . 97.20(7) yes
S2 Sb1 S3 . . 95.66(7) yes
S4 Sb2 S5 . . 96.97(7) yes
S4 Sb2 S6 . . 93.57(7) yes
S5 Sb2 S6 . . 97.67(7) yes
S7 Sb3 S8 . . 97.18(7) yes
S7 Sb3 S12 . 1_545 96.46(7) yes
S8 Sb3 S12 . 1_545 92.68(7) yes
S9 Sb4 S10 . . 96.68(7) yes
S9 Sb4 S11 . . 96.93(7) yes
S10 Sb4 S11 . . 92.21(7) yes
S1 Ag1 S10 . 5_445 98.31(7) yes
S1 Ag1 S14 . 5_445 131.52(8) yes
S10 Ag1 S14 5_445 5_445 128.93(8) yes
S2 Ag2 S7 . 5_455 106.41(7) yes
S2 Ag2 S14 . 5_445 140.17(9) yes
S2 Ag2 S17 . . 103.71(7) yes
S7 Ag2 S14 5_455 5_445 110.41(8) yes
S7 Ag2 S17 5_455 . 91.94(6) yes
S14 Ag2 S17 5_445 . 89.86(7) yes
Ag3cu Ag3 Ag23 . . 0 yes
Ag3cu Ag3 S4 . . 0 yes
Ag3cu Ag3 S7 . 5_455 0 yes
Ag3cu Ag3 S14 . 7_565 0 yes
Ag23 Ag3 S4 . . 70.31(6) yes
Ag23 Ag3 S7 . 5_455 77.65(7) yes
Ag23 Ag3 S14 . 7_565 136.97(10) yes
S4 Ag3 S7 . 5_455 115.27(10) yes
S4 Ag3 S14 . 7_565 117.87(11) yes
S7 Ag3 S14 5_455 7_565 123.89(11) yes
Ag3 Ag3cu Ag23 . . 0 yes
Ag3 Ag3cu S4 . . 0 yes
Ag3 Ag3cu S7 . 5_455 0 yes
Ag3 Ag3cu S14 . 7_565 0 yes
Ag23 Ag3cu S4 . . 70.31(5) yes
Ag23 Ag3cu S7 . 5_455 77.65(5) yes
Ag23 Ag3cu S14 . 7_565 136.97(6) yes
S4 Ag3cu S7 . 5_455 115.27(7) yes
S4 Ag3cu S14 . 7_565 117.87(8) yes
S7 Ag3cu S14 5_455 7_565 123.89(8) yes
S5 Ag4 S10 . 5_455 100.03(7) yes
S5 Ag4 S14 . 7_565 114.30(8) yes
S10 Ag4 S14 5_455 7_565 145.66(9) yes
Ag13 Ag5 S1 . . 77.87(5) yes
Ag13 Ag5 S5 . 1_545 75.41(5) yes
Ag13 Ag5 S13 . . 138.46(6) yes
Ag13 Ag5 S16 . . 49.35(4) yes
S1 Ag5 S5 . 1_545 116.34(7) yes
S1 Ag5 S13 . . 119.81(8) yes
S1 Ag5 S16 . . 101.45(6) yes
S5 Ag5 S13 1_545 . 118.50(8) yes
S5 Ag5 S16 1_545 . 102.65(6) yes
S13 Ag5 S16 . . 89.21(6) yes
Ag7 Ag6 Ag10 7_555 7_565 61.48(2) yes
Ag7 Ag6 S2 7_555 . 92.04(5) yes
Ag7 Ag6 S4 7_555 . 147.92(5) yes
Ag7 Ag6 S13 7_555 7_555 55.14(5) yes
Ag10 Ag6 S2 7_565 . 145.28(5) yes
Ag10 Ag6 S4 7_565 . 95.55(5) yes
Ag10 Ag6 S13 7_565 7_555 53.69(5) yes
S2 Ag6 S4 . . 97.55(7) yes
S2 Ag6 S13 . 7_555 130.31(7) yes
S4 Ag6 S13 . 7_555 130.60(7) yes
Ag6 Ag7 S3 7_555 . 149.16(5) yes
Ag6 Ag7 S8 7_555 . 96.45(5) yes
Ag6 Ag7 S13 7_555 . 55.00(5) yes
S3 Ag7 S8 . . 101.66(7) yes
S3 Ag7 S13 . . 113.80(7) yes
S8 Ag7 S13 . . 144.09(7) yes
S3 Ag8 S9 . . 106.42(7) yes
S3 Ag8 S13 . 7_555 143.90(7) yes
S9 Ag8 S13 . 7_555 108.06(7) yes
S6 Ag9 S11 . . 110.98(9) yes
S6 Ag9 S13 . 7_555 139.03(10) yes
S11 Ag9 S13 . 7_555 109.92(9) yes
Ag6 Ag10 S6 7_565 . 143.97(5) yes
Ag6 Ag10 S12 7_565 . 98.64(5) yes
Ag6 Ag10 S13 7_565 1_565 54.54(5) yes
S6 Ag10 S12 . . 101.38(7) yes
S6 Ag10 S13 . 1_565 112.81(7) yes
S12 Ag10 S13 . 1_565 145.68(7) yes
S8 Ag11 S9 . . 99.53(7) yes
S8 Ag11 S14 . 3_665 116.98(8) yes
S9 Ag11 S14 . 3_665 143.48(8) yes
S11 Ag12 S12 . . 112.53(10) yes
S11 Ag12 S14 . . 136.48(11) yes
S12 Ag12 S14 . . 110.36(10) yes
Ag5 Ag13 Cu3 . 6_545 112.69(3) yes
Ag5 Ag13 S15 . . 106.60(5) yes
Ag5 Ag13 S16 . . 64.49(5) yes
Cu3 Ag13 S15 6_545 . 140.31(6) yes
Cu3 Ag13 S16 6_545 . 48.25(5) yes
S15 Ag13 S16 . . 168.37(7) yes
Cu3 Ag14 S8 6_545 . 142.24(8) yes
Cu3 Ag14 S12 6_545 1_545 120.38(8) yes
Cu3 Ag14 S16 6_545 . 46.20(5) yes
Cu3 Ag14 S19 6_545 6_545 84.10(7) yes
S8 Ag14 S12 . 1_545 75.79(7) yes
S8 Ag14 S16 . . 103.20(8) yes
S8 Ag14 S19 . 6_545 125.78(9) yes
S12 Ag14 S16 1_545 . 93.98(8) yes
S12 Ag14 S19 1_545 6_545 107.84(9) yes
S16 Ag14 S19 . 6_545 129.56(9) yes
S7 Ag15 S19 . 6_545 159.95(7) yes
Cu1 Ag16 S1 . . 127.89(5) yes
Cu1 Ag16 S15 . . 83.50(5) yes
Cu1 Ag16 S17 . . 43.97(4) yes
Cu1 Ag16 S22 . 6_545 105.81(5) yes
S1 Ag16 S15 . . 90.26(6) yes
S1 Ag16 S17 . . 86.50(6) yes
S1 Ag16 S22 . 6_545 124.52(6) yes
S15 Ag16 S17 . . 97.98(6) yes
S15 Ag16 S22 . 6_545 110.59(6) yes
S17 Ag16 S22 . 6_545 136.12(6) yes
S3 Ag17 S16 . . 90.06(6) yes
S3 Ag17 S18 . . 85.98(6) yes
S3 Ag17 S22 . 6_545 123.08(6) yes
S16 Ag17 S18 . . 95.94(6) yes
S16 Ag17 S22 . 6_545 143.07(6) yes
S18 Ag17 S22 . 6_545 101.70(6) yes
Cu2 Ag18 S8 5_545 . 143.49(5) yes
Cu2 Ag18 S18 5_545 . 120.22(5) yes
Cu2 Ag18 S21 5_545 5_545 47.21(4) yes
S8 Ag18 S18 . . 95.70(6) yes
S8 Ag18 S21 . 5_545 100.60(6) yes
S18 Ag18 S21 . 5_545 158.10(7) yes
Cu1 Ag19 S17 . . 47.81(4) yes
Cu1 Ag19 S19 . . 135.15(5) yes
S17 Ag19 S19 . . 176.77(7) yes
S2 Ag20 S19 . . 92.07(6) yes
S2 Ag20 S20 . . 89.67(6) yes
S2 Ag20 S22 . 6_545 131.64(6) yes
S19 Ag20 S20 . . 93.89(6) yes
S19 Ag20 S22 . 6_545 100.87(6) yes
S20 Ag20 S22 . 6_545 134.77(6) yes
Ag29 Ag21 Cu3 6_545 . 57.77(3) yes
Ag29 Ag21 S18 6_545 . 78.15(5) yes
Ag29 Ag21 S20 6_545 . 101.38(5) yes
Cu3 Ag21 S18 . . 133.94(5) yes
Cu3 Ag21 S20 . . 47.94(5) yes
S18 Ag21 S20 . . 173.26(7) yes
S9 Ag22 S15 . 6_555 158.74(7) yes
Ag3 Ag23 Ag3cu . . 0 yes
Ag3 Ag23 Cu2 . . 114.65(4) yes
Ag3 Ag23 S19 . . 112.70(6) yes
Ag3 Ag23 S21 . . 67.00(5) yes
Ag3cu Ag23 Cu2 . . 114.65(2) yes
Ag3cu Ag23 S19 . . 112.70(5) yes
Ag3cu Ag23 S21 . . 67.00(4) yes
Cu2 Ag23 S19 . . 128.75(5) yes
Cu2 Ag23 S21 . . 47.98(4) yes
S19 Ag23 S21 . . 166.73(7) yes
Cu3 Ag24 S4 . . 135.10(8) yes
Cu3 Ag24 S18 . 6_555 90.18(6) yes
Cu3 Ag24 S20 . . 46.20(5) yes
S4 Ag24 S18 . 6_555 130.43(9) yes
S4 Ag24 S20 . . 94.44(8) yes
S18 Ag24 S20 6_555 . 134.85(9) yes
Cu3 Ag25 S11 . . 145.89(6) yes
Cu3 Ag25 S20 . . 47.96(5) yes
Cu3 Ag25 S22 . . 117.48(5) yes
S11 Ag25 S20 . . 105.18(6) yes
S11 Ag25 S22 . . 95.58(6) yes
S20 Ag25 S22 . . 151.74(7) yes
Cu1 Ag26 S10 5_555 . 138.40(5) yes
Cu1 Ag26 S11 5_555 . 119.84(5) yes
Cu1 Ag26 S15 5_555 6_555 91.23(5) yes
Cu1 Ag26 S17 5_555 5_555 46.18(4) yes
S10 Ag26 S11 . . 76.19(6) yes
S10 Ag26 S15 . 6_555 124.28(6) yes
S10 Ag26 S17 . 5_555 98.45(6) yes
S11 Ag26 S15 . 6_555 103.07(7) yes
S11 Ag26 S17 . 5_555 94.07(6) yes
S15 Ag26 S17 6_555 5_555 136.48(6) yes
Cu2 Ag27 S10 . 5_455 147.16(5) yes
Cu2 Ag27 S15 . 1_565 114.84(5) yes
Cu2 Ag27 S21 . . 47.53(4) yes
S10 Ag27 S15 5_455 1_565 97.20(6) yes
S10 Ag27 S21 5_455 . 105.12(6) yes
S15 Ag27 S21 1_565 . 152.02(7) yes
S5 Ag28 S18 . 6_555 157.70(10) yes
Ag21 Ag29 Cu3 6_555 6_555 57.91(3) yes
Ag21 Ag29 S6 6_555 . 140.99(7) yes
Ag21 Ag29 S16 6_555 1_565 97.69(5) yes
Ag21 Ag29 S22 6_555 . 91.01(5) yes
Cu3 Ag29 S6 6_555 . 150.23(6) yes
Cu3 Ag29 S16 6_555 1_565 47.43(5) yes
Cu3 Ag29 S22 6_555 . 103.52(6) yes
S6 Ag29 S16 . 1_565 102.84(7) yes
S6 Ag29 S22 . . 99.20(7) yes
S16 Ag29 S22 1_565 . 131.78(8) yes
Cu1 Ag30 S12 5_555 . 152.18(5) yes
Cu1 Ag30 S17 5_555 5_555 46.94(4) yes
Cu1 Ag30 S22 5_555 . 111.32(5) yes
S12 Ag30 S17 . 5_555 108.26(6) yes
S12 Ag30 S22 . . 96.47(6) yes
S17 Ag30 S22 5_555 . 144.12(7) yes
Ag16 Cu1 Ag16 . 2_555 153.31(5) yes
Ag16 Cu1 Ag19 . . 63.39(2) yes
Ag16 Cu1 Ag19 . 2_555 142.34(4) yes
Ag16 Cu1 Ag26 . 5_445 82.78(3) yes
Ag16 Cu1 Ag26 . 6_545 76.68(3) yes
Ag16 Cu1 Ag30 . 5_445 123.58(2) yes
Ag16 Cu1 Ag30 . 6_545 66.68(2) yes
Ag16 Cu1 S17 . . 64.24(6) yes
Ag16 Cu1 S17 . 2_555 117.64(6) yes
Ag16 Cu1 Ag16 2_555 . 153.31(5) yes
Ag16 Cu1 Ag19 2_555 . 142.34(4) yes
Ag16 Cu1 Ag19 2_555 2_555 63.39(2) yes
Ag16 Cu1 Ag26 2_555 5_445 76.68(3) yes
Ag16 Cu1 Ag26 2_555 6_545 82.78(3) yes
Ag16 Cu1 Ag30 2_555 5_445 66.68(2) yes
Ag16 Cu1 Ag30 2_555 6_545 123.58(2) yes
Ag16 Cu1 S17 2_555 . 117.64(6) yes
Ag16 Cu1 S17 2_555 2_555 64.24(6) yes
Ag19 Cu1 Ag19 . 2_555 83.76(4) yes
Ag19 Cu1 Ag26 . 5_445 118.81(2) yes
Ag19 Cu1 Ag26 . 6_545 131.81(2) yes
Ag19 Cu1 Ag30 . 5_445 84.07(3) yes
Ag19 Cu1 Ag30 . 6_545 66.20(3) yes
Ag19 Cu1 S17 . . 58.79(6) yes
Ag19 Cu1 S17 . 2_555 115.06(7) yes
Ag19 Cu1 Ag19 2_555 . 83.76(4) yes
Ag19 Cu1 Ag26 2_555 5_445 131.81(2) yes
Ag19 Cu1 Ag26 2_555 6_545 118.81(2) yes
Ag19 Cu1 Ag30 2_555 5_445 66.20(3) yes
Ag19 Cu1 Ag30 2_555 6_545 84.07(3) yes
Ag19 Cu1 S17 2_555 . 115.06(7) yes
Ag19 Cu1 S17 2_555 2_555 58.79(6) yes
Ag26 Cu1 Ag26 5_445 6_545 79.06(4) yes
Ag26 Cu1 Ag30 5_445 5_445 74.13(3) yes
Ag26 Cu1 Ag30 5_445 6_545 143.00(4) yes
Ag26 Cu1 S17 5_445 . 60.84(6) yes
Ag26 Cu1 S17 5_445 2_555 125.82(7) yes
Ag26 Cu1 Ag26 6_545 5_445 79.06(4) yes
Ag26 Cu1 Ag30 6_545 5_445 143.00(4) yes
Ag26 Cu1 Ag30 6_545 6_545 74.13(3) yes
Ag26 Cu1 S17 6_545 . 125.82(7) yes
Ag26 Cu1 S17 6_545 2_555 60.84(6) yes
Ag30 Cu1 Ag30 5_445 6_545 140.19(6) yes
Ag30 Cu1 S17 5_445 . 59.49(6) yes
Ag30 Cu1 S17 5_445 2_555 117.67(6) yes
Ag30 Cu1 Ag30 6_545 5_445 140.19(6) yes
Ag30 Cu1 S17 6_545 . 117.67(6) yes
Ag30 Cu1 S17 6_545 2_555 59.49(6) yes
S17 Cu1 S17 . 2_555 172.71(10) yes
S17 Cu1 S17 2_555 . 172.71(10) yes
Ag18 Cu2 Ag18 5_455 6_555 150.33(6) yes
Ag18 Cu2 Ag23 5_455 . 92.49(4) yes
Ag18 Cu2 Ag23 5_455 2_555 67.64(3) yes
Ag18 Cu2 Ag27 5_455 . 93.80(3) yes
Ag18 Cu2 Ag27 5_455 2_555 110.45(3) yes
Ag18 Cu2 S21 5_455 . 57.51(6) yes
Ag18 Cu2 S21 5_455 2_555 120.84(6) yes
Ag18 Cu2 Ag18 6_555 5_455 150.33(6) yes
Ag18 Cu2 Ag23 6_555 . 67.64(3) yes
Ag18 Cu2 Ag23 6_555 2_555 92.49(4) yes
Ag18 Cu2 Ag27 6_555 . 110.45(3) yes
Ag18 Cu2 Ag27 6_555 2_555 93.80(3) yes
Ag18 Cu2 S21 6_555 . 120.84(6) yes
Ag18 Cu2 S21 6_555 2_555 57.51(6) yes
Ag23 Cu2 Ag23 . 2_555 97.68(5) yes
Ag23 Cu2 Ag27 . . 99.18(2) yes
Ag23 Cu2 Ag27 . 2_555 155.40(3) yes
Ag23 Cu2 S21 . . 58.91(6) yes
Ag23 Cu2 S21 . 2_555 116.95(7) yes
Ag23 Cu2 Ag23 2_555 . 97.68(5) yes
Ag23 Cu2 Ag27 2_555 . 155.40(3) yes
Ag23 Cu2 Ag27 2_555 2_555 99.18(2) yes
Ag23 Cu2 S21 2_555 . 116.95(7) yes
Ag23 Cu2 S21 2_555 2_555 58.91(6) yes
Ag27 Cu2 Ag27 . 2_555 71.41(4) yes
Ag27 Cu2 S21 . . 59.05(6) yes
Ag27 Cu2 S21 . 2_555 126.30(8) yes
Ag27 Cu2 Ag27 2_555 . 71.41(4) yes
Ag27 Cu2 S21 2_555 . 126.30(8) yes
Ag27 Cu2 S21 2_555 2_555 59.05(6) yes
S21 Cu2 S21 . 2_555 174.51(11) yes
S21 Cu2 S21 2_555 . 174.51(11) yes
Ag13 Cu3 Ag14 6_555 6_555 119.38(5) yes
Ag13 Cu3 Ag21 6_555 . 76.12(3) yes
Ag13 Cu3 Ag24 6_555 . 133.27(5) yes
Ag13 Cu3 Ag25 6_555 . 67.54(3) yes
Ag13 Cu3 Ag29 6_555 6_545 76.70(4) yes
Ag13 Cu3 S16 6_555 6_555 58.75(6) yes
Ag13 Cu3 S20 6_555 . 111.31(7) yes
Ag14 Cu3 Ag21 6_555 . 136.69(6) yes
Ag14 Cu3 Ag24 6_555 . 80.07(6) yes
Ag14 Cu3 Ag25 6_555 . 137.88(6) yes
Ag14 Cu3 Ag29 6_555 6_545 79.58(5) yes
Ag14 Cu3 S16 6_555 6_555 60.86(7) yes
Ag14 Cu3 S20 6_555 . 129.18(7) yes
Ag21 Cu3 Ag24 . . 120.40(5) yes
Ag21 Cu3 Ag25 . . 85.07(3) yes
Ag21 Cu3 Ag29 . 6_545 64.32(3) yes
Ag21 Cu3 S16 . 6_555 114.57(7) yes
Ag21 Cu3 S20 . . 58.40(6) yes
Ag24 Cu3 Ag25 . . 70.78(4) yes
Ag24 Cu3 Ag29 . 6_545 149.68(6) yes
Ag24 Cu3 S16 . 6_555 124.99(7) yes
Ag24 Cu3 S20 . . 62.26(6) yes
Ag25 Cu3 Ag29 . 6_545 137.60(5) yes
Ag25 Cu3 S16 . 6_555 113.47(7) yes
Ag25 Cu3 S20 . . 60.52(6) yes
Ag29 Cu3 S16 6_545 6_555 61.23(6) yes
Ag29 Cu3 S20 6_545 . 116.80(7) yes
S16 Cu3 S20 6_555 . 169.92(9) yes
Sb1 S1 Ag1 . . 100.87(7) yes
Sb1 S1 Ag5 . . 101.34(8) yes
Sb1 S1 Ag16 . . 113.89(8) yes
Ag1 S1 Ag5 . . 112.85(8) yes
Ag1 S1 Ag16 . . 103.50(7) yes
Ag5 S1 Ag16 . . 122.59(8) yes
Sb1 S2 Ag2 . . 98.35(7) yes
Sb1 S2 Ag6 . . 105.09(8) yes
Sb1 S2 Ag20 . . 105.69(7) yes
Ag2 S2 Ag6 . . 120.04(8) yes
Ag2 S2 Ag20 . . 125.41(8) yes
Ag6 S2 Ag20 . . 99.97(7) yes
Sb1 S3 Ag7 . . 102.06(7) yes
Sb1 S3 Ag8 . . 97.70(7) yes
Sb1 S3 Ag17 . . 107.54(7) yes
Ag7 S3 Ag8 . . 112.44(8) yes
Ag7 S3 Ag17 . . 100.25(7) yes
Ag8 S3 Ag17 . . 133.13(8) yes
Sb2 S4 Ag3 . . 104.22(9) yes
Sb2 S4 Ag3cu . . 104.22(8) yes
Sb2 S4 Ag6 . . 105.45(8) yes
Sb2 S4 Ag24 . . 101.63(8) yes
Ag3 S4 Ag3cu . . 0 yes
Ag3 S4 Ag6 . . 115.85(9) yes
Ag3 S4 Ag24 . . 131.59(10) yes
Ag3cu S4 Ag6 . . 115.85(8) yes
Ag3cu S4 Ag24 . . 131.59(9) yes
Ag6 S4 Ag24 . . 95.24(8) yes
Sb2 S5 Ag4 . . 100.50(7) yes
Sb2 S5 Ag5 . 1_565 99.88(8) yes
Sb2 S5 Ag28 . . 102.76(8) yes
Ag4 S5 Ag5 . 1_565 109.79(8) yes
Ag4 S5 Ag28 . . 122.56(9) yes
Ag5 S5 Ag28 1_565 . 116.69(9) yes
Sb2 S6 Ag9 . . 103.27(8) yes
Sb2 S6 Ag10 . . 101.68(7) yes
Sb2 S6 Ag29 . . 123.01(9) yes
Ag9 S6 Ag10 . . 111.22(9) yes
Ag9 S6 Ag29 . . 128.78(10) yes
Ag10 S6 Ag29 . . 81.68(6) yes
Sb3 S7 Ag2 . 5_545 99.02(7) yes
Sb3 S7 Ag3 . 5_545 102.27(8) yes
Sb3 S7 Ag3cu . 5_545 102.27(7) yes
Sb3 S7 Ag15 . . 101.72(8) yes
Ag2 S7 Ag3 5_545 5_545 108.38(9) yes
Ag2 S7 Ag3cu 5_545 5_545 108.38(8) yes
Ag2 S7 Ag15 5_545 . 122.76(8) yes
Ag3 S7 Ag3cu 5_545 5_545 0 yes
Ag3 S7 Ag15 5_545 . 118.08(9) yes
Ag3cu S7 Ag15 5_545 . 118.08(8) yes
Sb3 S8 Ag7 . . 103.17(7) yes
Sb3 S8 Ag11 . . 103.08(7) yes
Sb3 S8 Ag14 . . 96.19(8) yes
Sb3 S8 Ag18 . . 124.90(8) yes
Ag7 S8 Ag11 . . 119.10(8) yes
Ag7 S8 Ag14 . . 85.39(7) yes
Ag7 S8 Ag18 . . 127.48(8) yes
Ag11 S8 Ag14 . . 143.47(9) yes
Ag11 S8 Ag18 . . 72.63(5) yes
Ag14 S8 Ag18 . . 70.89(6) yes
Sb4 S9 Ag8 . . 98.93(7) yes
Sb4 S9 Ag11 . . 100.57(7) yes
Sb4 S9 Ag22 . . 99.67(7) yes
Ag8 S9 Ag11 . . 114.37(8) yes
Ag8 S9 Ag22 . . 120.46(8) yes
Ag11 S9 Ag22 . . 116.79(8) yes
Sb4 S10 Ag1 . 5_555 103.68(7) yes
Sb4 S10 Ag4 . 5_545 100.82(7) yes
Sb4 S10 Ag26 . . 95.80(7) yes
Sb4 S10 Ag27 . 5_545 121.98(8) yes
Ag1 S10 Ag4 5_555 5_545 120.65(8) yes
Ag1 S10 Ag26 5_555 . 88.70(6) yes
Ag1 S10 Ag27 5_555 5_545 130.06(8) yes
Ag4 S10 Ag26 5_545 . 140.88(8) yes
Ag4 S10 Ag27 5_545 5_545 72.15(5) yes
Ag26 S10 Ag27 . 5_545 68.99(5) yes
Sb4 S11 Ag9 . . 96.55(8) yes
Sb4 S11 Ag12 . . 99.55(9) yes
Sb4 S11 Ag25 . . 131.42(8) yes
Sb4 S11 Ag26 . . 91.95(7) yes
Ag9 S11 Ag12 . . 96.38(9) yes
Ag9 S11 Ag25 . . 70.62(6) yes
Ag9 S11 Ag26 . . 165.75(9) yes
Ag12 S11 Ag25 . . 127.75(9) yes
Ag12 S11 Ag26 . . 93.46(8) yes
Ag25 S11 Ag26 . . 95.19(7) yes
Sb3 S12 Ag10 1_565 . 102.29(8) yes
Sb3 S12 Ag12 1_565 . 100.87(9) yes
Sb3 S12 Ag14 1_565 1_565 89.83(7) yes
Sb3 S12 Ag30 1_565 . 122.43(9) yes
Ag10 S12 Ag12 . . 108.35(9) yes
Ag10 S12 Ag14 . 1_565 87.30(7) yes
Ag10 S12 Ag30 . . 134.70(9) yes
Ag12 S12 Ag14 . 1_565 158.37(10) yes
Ag12 S12 Ag30 . . 72.28(7) yes
Ag14 S12 Ag30 1_565 . 86.11(7) yes
Ag5 S13 Ag6 . 7_555 159.60(10) yes
Ag5 S13 Ag7 . . 93.13(7) yes
Ag5 S13 Ag8 . 7_555 111.32(9) yes
Ag5 S13 Ag9 . 7_555 112.43(9) yes
Ag5 S13 Ag10 . 1_545 92.91(7) yes
Ag6 S13 Ag7 7_555 . 69.86(6) yes
Ag6 S13 Ag8 7_555 7_555 79.10(7) yes
Ag6 S13 Ag9 7_555 7_555 81.70(7) yes
Ag6 S13 Ag10 7_555 1_545 71.77(6) yes
Ag7 S13 Ag8 . 7_555 84.45(7) yes
Ag7 S13 Ag9 . 7_555 150.08(10) yes
Ag7 S13 Ag10 . 1_545 72.83(6) yes
Ag8 S13 Ag9 7_555 7_555 99.52(8) yes
Ag8 S13 Ag10 7_555 1_545 147.72(9) yes
Ag9 S13 Ag10 7_555 1_545 89.92(8) yes
Ag1 S14 Ag2 5_555 5_555 77.92(8) yes
Ag1 S14 Ag3 5_555 7_565 162.68(13) yes
Ag1 S14 Ag3cu 5_555 7_565 162.68(12) yes
Ag1 S14 Ag4 5_555 7_565 72.70(8) yes
Ag1 S14 Ag11 5_555 3_665 74.40(8) yes
Ag1 S14 Ag12 5_555 . 85.27(9) yes
Ag2 S14 Ag3 5_555 7_565 111.54(12) yes
Ag2 S14 Ag3cu 5_555 7_565 111.54(11) yes
Ag2 S14 Ag4 5_555 7_565 147.94(13) yes
Ag2 S14 Ag11 5_555 3_665 86.38(10) yes
Ag2 S14 Ag12 5_555 . 99.43(10) yes
Ag3 S14 Ag3cu 7_565 7_565 0 yes
Ag3 S14 Ag4 7_565 7_565 94.15(10) yes
Ag3 S14 Ag11 7_565 3_665 91.33(10) yes
Ag3 S14 Ag12 7_565 . 106.59(13) yes
Ag3cu S14 Ag4 7_565 7_565 94.15(9) yes
Ag3cu S14 Ag11 7_565 3_665 91.33(9) yes
Ag3cu S14 Ag12 7_565 . 106.59(12) yes
Ag4 S14 Ag11 7_565 3_665 73.73(8) yes
Ag4 S14 Ag12 7_565 . 90.77(10) yes
Ag11 S14 Ag12 3_665 . 157.27(13) yes
Ag13 S15 Ag16 . . 77.22(6) yes
Ag13 S15 Ag22 . 6_545 82.09(6) yes
Ag13 S15 Ag26 . 6_545 129.83(8) yes
Ag13 S15 Ag27 . 1_545 110.50(8) yes
Ag16 S15 Ag22 . 6_545 133.49(8) yes
Ag16 S15 Ag26 . 6_545 84.15(6) yes
Ag16 S15 Ag27 . 1_545 132.11(8) yes
Ag22 S15 Ag26 6_545 6_545 77.97(6) yes
Ag22 S15 Ag27 6_545 1_545 94.10(7) yes
Ag26 S15 Ag27 6_545 1_545 116.42(8) yes
Ag5 S16 Ag13 . . 66.16(5) yes
Ag5 S16 Ag14 . . 147.96(8) yes
Ag5 S16 Ag17 . . 93.33(6) yes
Ag5 S16 Ag29 . 1_545 102.48(7) yes
Ag5 S16 Cu3 . 6_545 139.07(9) yes
Ag13 S16 Ag14 . . 145.51(9) yes
Ag13 S16 Ag17 . . 71.52(5) yes
Ag13 S16 Ag29 . 1_545 85.99(7) yes
Ag13 S16 Cu3 . 6_545 73.00(6) yes
Ag14 S16 Ag17 . . 94.98(8) yes
Ag14 S16 Ag29 . 1_545 88.25(8) yes
Ag14 S16 Cu3 . 6_545 72.94(7) yes
Ag17 S16 Ag29 . 1_545 144.47(8) yes
Ag17 S16 Cu3 . 6_545 75.86(6) yes
Ag29 S16 Cu3 1_545 6_545 71.34(6) yes
Ag2 S17 Ag16 . . 96.13(6) yes
Ag2 S17 Ag19 . . 69.68(5) yes
Ag2 S17 Ag26 . 5_445 143.41(7) yes
Ag2 S17 Ag30 . 5_445 109.16(7) yes
Ag2 S17 Cu1 . . 143.04(9) yes
Ag16 S17 Ag19 . . 69.36(5) yes
Ag16 S17 Ag26 . 5_445 90.45(6) yes
Ag16 S17 Ag30 . 5_445 145.10(7) yes
Ag16 S17 Cu1 . . 71.79(6) yes
Ag19 S17 Ag26 . 5_445 144.81(8) yes
Ag19 S17 Ag30 . 5_445 96.80(7) yes
Ag19 S17 Cu1 . . 73.39(6) yes
Ag26 S17 Ag30 5_445 5_445 83.41(7) yes
Ag26 S17 Cu1 5_445 . 72.98(6) yes
Ag30 S17 Cu1 5_445 . 73.57(6) yes
Ag17 S18 Ag18 . . 135.46(7) yes
Ag17 S18 Ag21 . . 77.59(5) yes
Ag17 S18 Ag24 . 6_545 87.05(7) yes
Ag17 S18 Ag28 . 6_545 137.63(8) yes
Ag18 S18 Ag21 . . 108.54(7) yes
Ag18 S18 Ag24 . 6_545 112.54(8) yes
Ag18 S18 Ag28 . 6_545 86.81(7) yes
Ag21 S18 Ag24 . 6_545 134.06(9) yes
Ag21 S18 Ag28 . 6_545 86.95(7) yes
Ag24 S18 Ag28 6_545 6_545 75.85(7) yes
Ag14 S19 Ag15 6_555 6_555 75.98(6) yes
Ag14 S19 Ag19 6_555 . 131.41(9) yes
Ag14 S19 Ag20 6_555 . 92.41(7) yes
Ag14 S19 Ag23 6_555 . 114.34(8) yes
Ag15 S19 Ag19 6_555 . 81.76(6) yes
Ag15 S19 Ag20 6_555 . 133.86(7) yes
Ag15 S19 Ag23 6_555 . 86.31(6) yes
Ag19 S19 Ag20 . . 73.06(5) yes
Ag19 S19 Ag23 . . 106.55(7) yes
Ag20 S19 Ag23 . . 137.45(8) yes
Ag20 S20 Ag21 . . 71.62(5) yes
Ag20 S20 Ag24 . . 93.72(7) yes
Ag20 S20 Ag25 . . 146.44(8) yes
Ag20 S20 Cu3 . . 74.97(6) yes
Ag21 S20 Ag24 . . 144.71(8) yes
Ag21 S20 Ag25 . . 96.99(7) yes
Ag21 S20 Cu3 . . 73.66(6) yes
Ag24 S20 Ag25 . . 77.45(6) yes
Ag24 S20 Cu3 . . 71.54(7) yes
Ag25 S20 Cu3 . . 71.52(6) yes
Ag18 S21 Ag23 5_455 . 109.70(7) yes
Ag18 S21 Ag27 5_455 . 111.50(8) yes
Ag18 S21 Cu2 5_455 . 75.28(6) yes
Ag23 S21 Ag27 . . 116.61(8) yes
Ag23 S21 Cu2 . . 73.10(6) yes
Ag27 S21 Cu2 . . 73.42(7) yes
Ag16 S22 Ag17 6_555 6_555 77.22(5) yes
Ag16 S22 Ag20 6_555 6_555 80.40(5) yes
Ag16 S22 Ag25 6_555 . 94.39(6) yes
Ag16 S22 Ag29 6_555 . 162.72(7) yes
Ag16 S22 Ag30 6_555 . 76.15(6) yes
Ag17 S22 Ag20 6_555 6_555 79.52(5) yes
Ag17 S22 Ag25 6_555 . 71.94(5) yes
Ag17 S22 Ag29 6_555 . 94.91(7) yes
Ag17 S22 Ag30 6_555 . 153.07(8) yes
Ag20 S22 Ag25 6_555 . 151.43(8) yes
Ag20 S22 Ag29 6_555 . 83.06(6) yes
Ag20 S22 Ag30 6_555 . 99.88(7) yes
Ag25 S22 Ag29 . . 97.76(7) yes
Ag25 S22 Ag30 . . 106.14(7) yes
Ag29 S22 Ag30 . . 111.82(7) yes

loop_
_geom_bond_atom_site_label_1
_geom_bond_atom_site_label_2
_geom_bond_site_symmetry_2
_geom_bond_distance
_geom_bond_publ_flag
Sb1 S1 . 2.408(2) yes
Sb1 S2 . 2.413(2) yes
Sb1 S3 . 2.426(2) yes
Sb2 S4 . 2.409(2) yes
Sb2 S5 . 2.432(2) yes
Sb2 S6 . 2.421(2) yes
Sb3 S7 . 2.453(2) yes
Sb3 S8 . 2.412(2) yes
Sb3 S12 1_545 2.411(2) yes
Sb4 S9 . 2.439(2) yes
Sb4 S10 . 2.430(2) yes
Sb4 S11 . 2.416(2) yes
Ag1 S1 . 2.520(2) yes
Ag1 S10 5_445 2.556(2) yes
Ag1 S14 5_445 2.569(3) yes
Ag2 S2 . 2.461(2) yes
Ag2 S7 5_455 2.584(2) yes
Ag2 S14 5_445 2.489(3) yes
Ag2 S17 . 2.953(2) yes
Ag3 Ag3cu . 0 yes
Ag3 Ag23 . 2.9324(18) yes
Ag3 S4 . 2.429(3) yes
Ag3 S7 5_455 2.408(3) yes
Ag3 S14 7_565 2.381(3) yes
Ag3cu Ag23 . 2.9324(7) yes
Ag3cu S4 . 2.429(2) yes
Ag3cu S7 5_455 2.408(2) yes
Ag3cu S14 7_565 2.381(3) yes
Ag4 S5 . 2.598(2) yes
Ag4 S10 5_455 2.492(2) yes
Ag4 S14 7_565 2.513(3) yes
Ag5 Ag13 . 2.9994(10) yes
Ag5 S1 . 2.450(2) yes
Ag5 S5 1_545 2.470(2) yes
Ag5 S13 . 2.474(2) yes
Ag5 S16 . 2.959(2) yes
Ag6 Ag7 7_555 2.9364(9) yes
Ag6 Ag10 7_565 2.9879(9) yes
Ag6 S2 . 2.531(2) yes
Ag6 S4 . 2.530(2) yes
Ag6 S13 7_555 2.562(2) yes
Ag7 S3 . 2.548(2) yes
Ag7 S8 . 2.513(2) yes
Ag7 S13 . 2.566(2) yes
Ag8 S3 . 2.466(2) yes
Ag8 S9 . 2.614(2) yes
Ag8 S13 7_555 2.496(2) yes
Ag9 S6 . 2.443(3) yes
Ag9 S11 . 2.611(3) yes
Ag9 S13 7_555 2.482(3) yes
Ag10 S6 . 2.577(2) yes
Ag10 S12 . 2.499(2) yes
Ag10 S13 1_565 2.535(2) yes
Ag11 S8 . 2.579(2) yes
Ag11 S9 . 2.516(2) yes
Ag11 S14 3_665 2.536(3) yes
Ag12 S11 . 2.453(3) yes
Ag12 S12 . 2.525(3) yes
Ag12 S14 . 2.481(3) yes
Ag13 Cu3 6_545 2.7829(12) yes
Ag13 S15 . 2.425(2) yes
Ag13 S16 . 2.488(2) yes
Ag14 Cu3 6_545 2.8760(19) yes
Ag14 S8 . 2.707(3) yes
Ag14 S12 1_545 2.964(3) yes
Ag14 S16 . 2.628(3) yes
Ag14 S19 6_545 2.562(2) yes
Ag15 S7 . 2.414(2) yes
Ag15 S19 6_545 2.3992(19) yes
Ag16 Cu1 . 2.9514(8) yes
Ag16 S1 . 2.594(2) yes
Ag16 S15 . 2.840(2) yes
Ag16 S17 . 2.798(2) yes
Ag16 S22 6_545 2.6115(19) yes
Ag17 S3 . 2.614(2) yes
Ag17 S16 . 2.685(2) yes
Ag17 S18 . 2.923(2) yes
Ag17 S22 6_545 2.5872(18) yes
Ag18 Cu2 5_545 2.8402(8) yes
Ag18 S8 . 2.849(2) yes
Ag18 S18 . 2.460(2) yes
Ag18 S21 5_545 2.477(2) yes
Ag19 Cu1 . 2.7899(12) yes
Ag19 S17 . 2.490(2) yes
Ag19 S19 . 2.4363(19) yes
Ag20 S2 . 2.600(2) yes
Ag20 S19 . 2.8674(19) yes
Ag20 S20 . 2.723(2) yes
Ag20 S22 6_545 2.5463(17) yes
Ag21 Ag29 6_545 2.9757(12) yes
Ag21 Cu3 . 2.7976(12) yes
Ag21 S18 . 2.4277(19) yes
Ag21 S20 . 2.483(2) yes
Ag22 S9 . 2.442(2) yes
Ag22 S15 6_555 2.410(2) yes
Ag23 Cu2 . 2.7752(12) yes
Ag23 S19 . 2.4395(19) yes
Ag23 S21 . 2.484(2) yes
Ag24 Cu3 . 2.8444(19) yes
Ag24 S4 . 2.607(3) yes
Ag24 S18 6_555 2.523(2) yes
Ag24 S20 . 2.654(3) yes
Ag25 Cu3 . 2.7639(13) yes
Ag25 S11 . 2.659(2) yes
Ag25 S20 . 2.537(2) yes
Ag25 S22 . 2.5240(18) yes
Ag26 Cu1 5_555 2.8588(13) yes
Ag26 S10 . 2.745(2) yes
Ag26 S11 . 2.911(2) yes
Ag26 S15 6_555 2.529(2) yes
Ag26 S17 5_555 2.611(2) yes
Ag27 Cu2 . 2.7999(14) yes
Ag27 S10 5_455 2.846(2) yes
Ag27 S15 1_565 2.465(2) yes
Ag27 S21 . 2.506(2) yes
Ag28 S5 . 2.424(3) yes
Ag28 S18 6_555 2.420(2) yes
Ag29 Cu3 6_555 2.7932(14) yes
Ag29 S6 . 2.587(2) yes
Ag29 S16 1_565 2.584(2) yes
Ag29 S22 . 2.568(2) yes
Ag30 Cu1 5_555 2.8319(8) yes
Ag30 S12 . 2.688(2) yes
Ag30 S17 5_555 2.544(2) yes
Ag30 S22 . 2.544(2) yes
Cu1 S17 . 2.1572(17) yes
Cu1 S17 2_555 2.1572(17) yes
Cu2 S21 . 2.1549(16) yes
Cu2 S21 2_555 2.1549(16) yes
Cu3 S16 6_555 2.171(2) yes
Cu3 S20 . 2.164(2) yes
